data_4067026
loop_
_publ_author_name
'Schnurr, Anna'
'Vitze, Hannes'
'Bolte, Michael'
'Lerner, Hans-Wolfram'
'Wagner, Matthias'

_publ_section_title
;
 Rigid, Fluoroarene-Containing Phosphonium Borates and Boranes: Syntheses
 and Reactivity Studies
;
_journal_issue 22
_journal_name_full Organometallics
_journal_page_first 6012
_journal_paper_doi 10.1021/om100776k
_journal_volume 29
_journal_year 2010
_chemical_formula_moiety 'C21 H25 B Cl F4 P'
_chemical_formula_sum 'C21 H25 B Cl F4 P'
_chemical_formula_weight 430.64
_chemical_name_systematic ?
_space_group_IT_number 61
_symmetry_cell_setting orthorhombic
_symmetry_space_group_name_Hall '-P 2ac 2ab'
_symmetry_space_group_name_H-M 'P b c a'
_atom_sites_solution_hydrogens geom
_atom_sites_solution_primary direct
_atom_sites_solution_secondary difmap
_audit_creation_method SHELXL-97
_cell_angle_alpha 90.00
_cell_angle_beta 90.00
_cell_angle_gamma 90.00
_cell_formula_units_Z 8
_cell_length_a 12.3167(5)
_cell_length_b 17.5802(6)
_cell_length_c 19.4216(7)
_cell_measurement_reflns_used 41927
_cell_measurement_temperature 173(2)
_cell_measurement_theta_max 26.8
_cell_measurement_theta_min 3.3
_cell_volume 4205.4(3)
_computing_cell_refinement 'X-Area (Stoe & Cie, 2001)'
_computing_data_collection 'X-Area (Stoe & Cie, 2001)'
_computing_data_reduction 'X-Area (Stoe & Cie, 2001)'
_computing_molecular_graphics 'XP (Sheldrick, 2008)'
_computing_publication_material SHELXL97
_computing_structure_refinement 'SHELXL97 (Sheldrick, 2008) '
_computing_structure_solution 'SHELXS97 (Sheldrick, 2008) '
_diffrn_ambient_temperature 173(2)
_diffrn_measured_fraction_theta_full 0.998
_diffrn_measured_fraction_theta_max 0.990
_diffrn_measurement_device_type 'STOE IPDS II two-circle-diffractometer'
_diffrn_measurement_method \w
_diffrn_radiation_monochromator graphite
_diffrn_radiation_source 'fine-focus sealed tube'
_diffrn_radiation_type MoK\a
_diffrn_radiation_wavelength 0.71073
_diffrn_reflns_av_R_equivalents 0.0818
_diffrn_reflns_av_sigmaI/netI 0.0318
_diffrn_reflns_limit_h_max 15
_diffrn_reflns_limit_h_min -15
_diffrn_reflns_limit_k_max 21
_diffrn_reflns_limit_k_min -21
_diffrn_reflns_limit_l_max 24
_diffrn_reflns_limit_l_min -24
_diffrn_reflns_number 55248
_diffrn_reflns_theta_full 25.00
_diffrn_reflns_theta_max 26.48
_diffrn_reflns_theta_min 3.31
_diffrn_standards_number 0
_exptl_absorpt_coefficient_mu 0.296
_exptl_absorpt_correction_T_max 0.9625
_exptl_absorpt_correction_T_min 0.9111
_exptl_absorpt_correction_type multi-scan
_exptl_absorpt_process_details 'MULABS (Spek, 2003; Blessing, 1995)'
_exptl_crystal_colour colourless
_exptl_crystal_density_diffrn 1.360
_exptl_crystal_density_method 'not measured'
_exptl_crystal_description block
_exptl_crystal_F_000 1792
_exptl_crystal_size_max 0.32
_exptl_crystal_size_mid 0.25
_exptl_crystal_size_min 0.13
_refine_diff_density_max 0.293
_refine_diff_density_min -0.328
_refine_diff_density_rms 0.054
_refine_ls_extinction_method none
_refine_ls_goodness_of_fit_ref 1.055
_refine_ls_hydrogen_treatment constr
_refine_ls_matrix_type full
_refine_ls_number_parameters 253
_refine_ls_number_reflns 4302
_refine_ls_number_restraints 0
_refine_ls_restrained_S_all 1.055
_refine_ls_R_factor_all 0.0445
_refine_ls_R_factor_gt 0.0332
_refine_ls_shift/su_max 0.001
_refine_ls_shift/su_mean 0.000
_refine_ls_structure_factor_coef Fsqd
_refine_ls_weighting_details 'calc w=1/[\s^2^(Fo^2^)+(0.0525P)^2^+0.2759P] where P=(Fo^2^+2Fc^2^)/3'
_refine_ls_weighting_scheme calc
_refine_ls_wR_factor_gt 0.0797
_refine_ls_wR_factor_ref 0.0841
_reflns_number_gt 3673
_reflns_number_total 4302
_reflns_threshold_expression I>2\s(I)
_cod_data_source_file om100776k_si_001.cif
_cod_data_source_block wa1072_CCDC_787440
_cod_depositor_comments
;
The following automatic conversions were performed:

'_symmetry_cell_setting' value 'Orthorhombic' changed to
'orthorhombic' according to
/home/saulius/struct/CIF-dictionaries/cif_core.dic dictionary named
'cif_core.dic' version 2.4.1 from 2010-06-29.

Automatic conversion script
Id: cif_fix_values 1715 2011-07-08 13:25:40Z adriana 
;
_cod_original_sg_symbol_H-M Pbca
_cod_database_code 4067026

loop_
_symmetry_equiv_pos_as_xyz
'x, y, z'
'-x+1/2, -y, z+1/2'
'-x, y+1/2, -z+1/2'
'x+1/2, -y+1/2, -z'
'-x, -y, -z'
'x-1/2, y, -z-1/2'
'x, -y-1/2, z-1/2'
'-x-1/2, y-1/2, z'

loop_
_atom_site_label
_atom_site_type_symbol
_atom_site_fract_x
_atom_site_fract_y
_atom_site_fract_z
_atom_site_U_iso_or_equiv
_atom_site_adp_type
_atom_site_occupancy
_atom_site_symmetry_multiplicity
_atom_site_calc_flag
_atom_site_refinement_flags
B1 B 0.69183(13) 0.56567(9) 0.38863(8) 0.0189(3) Uani 1 1 d .
Cl1 Cl 0.61424(3) 0.47054(2) 0.37499(2) 0.02674(10) Uani 1 1 d .
P1 P 0.58301(3) 0.704678(19) 0.385691(18) 0.01615(10) Uani 1 1 d .
C1 C 0.63592(12) 0.62808(8) 0.33526(7) 0.0212(3) Uani 1 1 d .
H1A H 0.5768 0.6037 0.3087 0.025 Uiso 1 1 calc R
H1B H 0.6910 0.6474 0.3025 0.025 Uiso 1 1 calc R
C2 C 0.43648(12) 0.71809(9) 0.36600(8) 0.0259(3) Uani 1 1 d .
C3 C 0.37797(14) 0.64850(12) 0.39575(11) 0.0431(5) Uani 1 1 d .
H3A H 0.4096 0.6020 0.3764 0.065 Uiso 1 1 calc R
H3B H 0.3007 0.6510 0.3840 0.065 Uiso 1 1 calc R
H3C H 0.3862 0.6480 0.4459 0.065 Uiso 1 1 calc R
C4 C 0.38796(14) 0.79094(12) 0.39683(11) 0.0408(4) Uani 1 1 d .
H4A H 0.4259 0.8353 0.3780 0.061 Uiso 1 1 calc R
H4B H 0.3963 0.7900 0.4470 0.061 Uiso 1 1 calc R
H4C H 0.3107 0.7940 0.3851 0.061 Uiso 1 1 calc R
C5 C 0.42056(14) 0.71998(11) 0.28742(9) 0.0358(4) Uani 1 1 d .
H5A H 0.4518 0.6739 0.2670 0.054 Uiso 1 1 calc R
H5B H 0.4569 0.7649 0.2684 0.054 Uiso 1 1 calc R
H5C H 0.3428 0.7223 0.2768 0.054 Uiso 1 1 calc R
C6 C 0.67136(12) 0.78921(8) 0.37793(7) 0.0207(3) Uani 1 1 d .
C7 C 0.64551(14) 0.85036(9) 0.43172(9) 0.0318(4) Uani 1 1 d .
H7A H 0.5713 0.8690 0.4247 0.048 Uiso 1 1 calc R
H7B H 0.6967 0.8927 0.4269 0.048 Uiso 1 1 calc R
H7C H 0.6519 0.8285 0.4780 0.048 Uiso 1 1 calc R
C8 C 0.78798(12) 0.76132(9) 0.39023(9) 0.0292(3) Uani 1 1 d .
H8A H 0.8062 0.7222 0.3562 0.044 Uiso 1 1 calc R
H8B H 0.7937 0.7398 0.4366 0.044 Uiso 1 1 calc R
H8C H 0.8384 0.8041 0.3857 0.044 Uiso 1 1 calc R
C9 C 0.66172(14) 0.82205(9) 0.30494(8) 0.0284(3) Uani 1 1 d .
H9A H 0.5873 0.8399 0.2973 0.043 Uiso 1 1 calc R
H9B H 0.6794 0.7825 0.2712 0.043 Uiso 1 1 calc R
H9C H 0.7123 0.8647 0.2998 0.043 Uiso 1 1 calc R
C11 C 0.65985(11) 0.59433(8) 0.46529(7) 0.0187(3) Uani 1 1 d .
C12 C 0.60235(11) 0.66331(8) 0.46985(7) 0.0179(3) Uani 1 1 d .
C13 C 0.56936(12) 0.69163(8) 0.53321(8) 0.0222(3) Uani 1 1 d .
C14 C 0.59256(12) 0.65299(10) 0.59282(8) 0.0253(3) Uani 1 1 d .
C15 C 0.64903(12) 0.58548(9) 0.58969(8) 0.0260(3) Uani 1 1 d .
C16 C 0.68098(11) 0.55715(8) 0.52683(8) 0.0230(3) Uani 1 1 d .
F13 F 0.51337(8) 0.75707(5) 0.53830(5) 0.0317(2) Uani 1 1 d .
F14 F 0.56104(9) 0.68078(6) 0.65401(5) 0.0381(2) Uani 1 1 d .
F15 F 0.67253(8) 0.54859(6) 0.64817(5) 0.0380(2) Uani 1 1 d .
F16 F 0.73469(8) 0.49038(5) 0.52704(5) 0.0327(2) Uani 1 1 d .
C21 C 0.81871(11) 0.55159(7) 0.37379(7) 0.0192(3) Uani 1 1 d .
C22 C 0.85179(12) 0.52558(8) 0.30900(8) 0.0239(3) Uani 1 1 d .
H22 H 0.7984 0.5168 0.2746 0.029 Uiso 1 1 calc R
C23 C 0.96042(13) 0.51219(9) 0.29319(9) 0.0300(3) Uani 1 1 d .
H23 H 0.9802 0.4944 0.2487 0.036 Uiso 1 1 calc R
C24 C 1.03963(13) 0.52500(10) 0.34258(10) 0.0341(4) Uani 1 1 d .
H24 H 1.1139 0.5159 0.3323 0.041 Uiso 1 1 calc R
C25 C 1.00952(13) 0.55111(10) 0.40681(10) 0.0344(4) Uani 1 1 d .
H25 H 1.0634 0.5601 0.4408 0.041 Uiso 1 1 calc R
C26 C 0.90081(12) 0.56432(9) 0.42204(8) 0.0263(3) Uani 1 1 d .
H26 H 0.8819 0.5825 0.4665 0.032 Uiso 1 1 calc R

loop_
_atom_site_aniso_label
_atom_site_aniso_U_11
_atom_site_aniso_U_22
_atom_site_aniso_U_33
_atom_site_aniso_U_23
_atom_site_aniso_U_13
_atom_site_aniso_U_12
B1 0.0208(7) 0.0154(7) 0.0205(8) 0.0001(6) -0.0011(6) 0.0001(6)
Cl1 0.02267(18) 0.01766(17) 0.0399(2) 0.00019(14) -0.00482(14) -0.00253(13)
P1 0.01654(17) 0.01479(17) 0.01713(17) 0.00082(12) -0.00064(12) 0.00145(12)
C1 0.0270(7) 0.0175(6) 0.0189(7) -0.0021(5) -0.0021(6) 0.0048(5)
C2 0.0188(7) 0.0272(7) 0.0316(8) 0.0019(6) -0.0036(6) 0.0020(6)
C3 0.0240(8) 0.0471(11) 0.0582(12) 0.0121(9) -0.0051(8) -0.0127(8)
C4 0.0261(8) 0.0457(11) 0.0508(11) -0.0062(9) -0.0024(7) 0.0163(7)
C5 0.0310(8) 0.0404(9) 0.0360(9) 0.0017(7) -0.0150(7) 0.0056(7)
C6 0.0224(7) 0.0174(6) 0.0222(7) 0.0018(5) 0.0011(5) -0.0020(5)
C7 0.0395(9) 0.0221(7) 0.0338(9) -0.0068(6) 0.0054(7) -0.0068(6)
C8 0.0209(7) 0.0299(8) 0.0369(9) 0.0073(7) -0.0019(6) -0.0043(6)
C9 0.0344(8) 0.0238(7) 0.0271(8) 0.0076(6) 0.0015(6) 0.0004(6)
C11 0.0167(6) 0.0189(6) 0.0204(7) 0.0022(5) 0.0001(5) -0.0017(5)
C12 0.0169(6) 0.0182(6) 0.0187(7) 0.0012(5) 0.0009(5) -0.0015(5)
C13 0.0204(7) 0.0230(7) 0.0231(7) -0.0019(6) 0.0032(5) -0.0012(5)
C14 0.0228(7) 0.0365(8) 0.0166(7) -0.0032(6) 0.0034(5) -0.0074(6)
C15 0.0226(7) 0.0369(8) 0.0186(7) 0.0088(6) -0.0027(6) -0.0058(6)
C16 0.0191(7) 0.0235(7) 0.0262(7) 0.0059(6) -0.0012(5) 0.0007(6)
F13 0.0359(5) 0.0285(5) 0.0307(5) -0.0040(4) 0.0107(4) 0.0077(4)
F14 0.0429(6) 0.0542(6) 0.0174(5) -0.0057(4) 0.0062(4) -0.0005(5)
F15 0.0387(5) 0.0534(6) 0.0221(5) 0.0158(4) -0.0032(4) 0.0012(5)
F16 0.0357(5) 0.0286(5) 0.0338(5) 0.0127(4) -0.0007(4) 0.0099(4)
C21 0.0221(7) 0.0127(6) 0.0229(7) 0.0018(5) 0.0003(5) -0.0002(5)
C22 0.0258(7) 0.0224(7) 0.0236(7) 0.0000(6) 0.0018(6) -0.0009(6)
C23 0.0326(8) 0.0266(8) 0.0307(8) -0.0003(6) 0.0112(7) 0.0007(6)
C24 0.0203(7) 0.0339(9) 0.0481(10) 0.0005(7) 0.0082(7) 0.0012(6)
C25 0.0231(8) 0.0383(9) 0.0416(10) -0.0045(8) -0.0049(7) -0.0002(7)
C26 0.0241(7) 0.0270(8) 0.0279(8) -0.0048(6) -0.0013(6) 0.0012(6)

loop_
_atom_type_symbol
_atom_type_description
_atom_type_scat_dispersion_real
_atom_type_scat_dispersion_imag
_atom_type_scat_source
C C 0.0033 0.0016 'International Tables Vol C Tables 4.2.6.8 and 6.1.1.4'
H H 0.0000 0.0000 'International Tables Vol C Tables 4.2.6.8 and 6.1.1.4'
B B 0.0013 0.0007 'International Tables Vol C Tables 4.2.6.8 and 6.1.1.4'
Cl Cl 0.1484 0.1585 'International Tables Vol C Tables 4.2.6.8 and 6.1.1.4'
F F 0.0171 0.0103 'International Tables Vol C Tables 4.2.6.8 and 6.1.1.4'
P P 0.1023 0.0942 'International Tables Vol C Tables 4.2.6.8 and 6.1.1.4'

loop_
_geom_angle_atom_site_label_1
_geom_angle_atom_site_label_2
_geom_angle_atom_site_label_3
_geom_angle
C21 B1 C11 116.67(12)
C21 B1 C1 113.15(12)
C11 B1 C1 105.52(11)
C21 B1 Cl1 108.71(9)
C11 B1 Cl1 105.85(9)
C1 B1 Cl1 106.24(10)
C1 P1 C12 98.31(6)
C1 P1 C6 110.26(7)
C12 P1 C6 108.68(6)
C1 P1 C2 109.66(7)
C12 P1 C2 111.43(7)
C6 P1 C2 116.91(7)
B1 C1 P1 107.88(9)
B1 C1 H1A 110.1
P1 C1 H1A 110.1
B1 C1 H1B 110.1
P1 C1 H1B 110.1
H1A C1 H1B 108.4
C3 C2 C4 109.62(15)
C3 C2 C5 109.34(15)
C4 C2 C5 108.61(14)
C3 C2 P1 106.11(11)
C4 C2 P1 113.78(12)
C5 C2 P1 109.29(11)
C2 C3 H3A 109.5
C2 C3 H3B 109.5
H3A C3 H3B 109.5
C2 C3 H3C 109.5
H3A C3 H3C 109.5
H3B C3 H3C 109.5
C2 C4 H4A 109.5
C2 C4 H4B 109.5
H4A C4 H4B 109.5
C2 C4 H4C 109.5
H4A C4 H4C 109.5
H4B C4 H4C 109.5
C2 C5 H5A 109.5
C2 C5 H5B 109.5
H5A C5 H5B 109.5
C2 C5 H5C 109.5
H5A C5 H5C 109.5
H5B C5 H5C 109.5
C7 C6 C9 110.46(12)
C7 C6 C8 108.19(13)
C9 C6 C8 109.63(12)
C7 C6 P1 112.71(10)
C9 C6 P1 109.40(10)
C8 C6 P1 106.33(10)
C6 C7 H7A 109.5
C6 C7 H7B 109.5
H7A C7 H7B 109.5
C6 C7 H7C 109.5
H7A C7 H7C 109.5
H7B C7 H7C 109.5
C6 C8 H8A 109.5
C6 C8 H8B 109.5
H8A C8 H8B 109.5
C6 C8 H8C 109.5
H8A C8 H8C 109.5
H8B C8 H8C 109.5
C6 C9 H9A 109.5
C6 C9 H9B 109.5
H9A C9 H9B 109.5
C6 C9 H9C 109.5
H9A C9 H9C 109.5
H9B C9 H9C 109.5
C16 C11 C12 116.50(13)
C16 C11 B1 126.85(12)
C12 C11 B1 116.63(12)
C13 C12 C11 120.82(13)
C13 C12 P1 128.28(11)
C11 C12 P1 110.89(10)
F13 C13 C14 117.91(13)
F13 C13 C12 121.47(13)
C14 C13 C12 120.62(14)
F14 C14 C13 120.43(15)
F14 C14 C15 119.93(14)
C13 C14 C15 119.63(14)
F15 C15 C14 119.27(14)
F15 C15 C16 121.01(15)
C14 C15 C16 119.71(13)
F16 C16 C15 116.94(13)
F16 C16 C11 120.35(13)
C15 C16 C11 122.71(14)
C26 C21 C22 116.41(13)
C26 C21 B1 123.96(13)
C22 C21 B1 119.63(13)
C23 C22 C21 122.22(14)
C23 C22 H22 118.9
C21 C22 H22 118.9
C24 C23 C22 119.73(15)
C24 C23 H23 120.1
C22 C23 H23 120.1
C25 C24 C23 119.36(15)
C25 C24 H24 120.3
C23 C24 H24 120.3
C24 C25 C26 120.43(16)
C24 C25 H25 119.8
C26 C25 H25 119.8
C25 C26 C21 121.84(15)
C25 C26 H26 119.1
C21 C26 H26 119.1

loop_
_geom_bond_atom_site_label_1
_geom_bond_atom_site_label_2
_geom_bond_distance
B1 C21 1.608(2)
B1 C11 1.620(2)
B1 C1 1.659(2)
B1 Cl1 1.9444(16)
P1 C1 1.7881(14)
P1 C12 1.8048(14)
P1 C6 1.8481(14)
P1 C2 1.8599(15)
C1 H1A 0.9900
C1 H1B 0.9900
C2 C3 1.533(2)
C2 C4 1.535(2)
C2 C5 1.539(2)
C3 H3A 0.9800
C3 H3B 0.9800
C3 H3C 0.9800
C4 H4A 0.9800
C4 H4B 0.9800
C4 H4C 0.9800
C5 H5A 0.9800
C5 H5B 0.9800
C5 H5C 0.9800
C6 C7 1.533(2)
C6 C9 1.535(2)
C6 C8 1.536(2)
C7 H7A 0.9800
C7 H7B 0.9800
C7 H7C 0.9800
C8 H8A 0.9800
C8 H8B 0.9800
C8 H8C 0.9800
C9 H9A 0.9800
C9 H9B 0.9800
C9 H9C 0.9800
C11 C16 1.387(2)
C11 C12 1.407(2)
C12 C13 1.388(2)
C13 F13 1.3450(17)
C13 C14 1.372(2)
C14 F14 1.3423(18)
C14 C15 1.377(2)
C15 F15 1.3395(17)
C15 C16 1.376(2)
C16 F16 1.3475(17)
C21 C26 1.397(2)
C21 C22 1.400(2)
C22 C23 1.393(2)
C22 H22 0.9500
C23 C24 1.387(3)
C23 H23 0.9500
C24 C25 1.380(3)
C24 H24 0.9500
C25 C26 1.391(2)
C25 H25 0.9500
C26 H26 0.9500

loop_
_geom_torsion_atom_site_label_1
_geom_torsion_atom_site_label_2
_geom_torsion_atom_site_label_3
_geom_torsion_atom_site_label_4
_geom_torsion
C21 B1 C1 P1 -120.76(11)
C11 B1 C1 P1 7.94(13)
Cl1 B1 C1 P1 120.04(9)
C12 P1 C1 B1 -8.45(10)
C6 P1 C1 B1 105.06(10)
C2 P1 C1 B1 -124.82(10)
C1 P1 C2 C3 69.52(14)
C12 P1 C2 C3 -38.24(14)
C6 P1 C2 C3 -164.05(12)
C1 P1 C2 C4 -169.86(13)
C12 P1 C2 C4 82.38(14)
C6 P1 C2 C4 -43.43(15)
C1 P1 C2 C5 -48.28(13)
C12 P1 C2 C5 -156.04(11)
C6 P1 C2 C5 78.15(13)
C1 P1 C6 C7 -167.15(11)
C12 P1 C6 C7 -60.45(12)
C2 P1 C6 C7 66.72(13)
C1 P1 C6 C9 69.53(11)
C12 P1 C6 C9 176.23(10)
C2 P1 C6 C9 -56.60(12)
C1 P1 C6 C8 -48.78(12)
C12 P1 C6 C8 57.92(11)
C2 P1 C6 C8 -174.91(10)
C21 B1 C11 C16 -58.88(19)
C1 B1 C11 C16 174.53(13)
Cl1 B1 C11 C16 62.16(16)
C21 B1 C11 C12 122.73(13)
C1 B1 C11 C12 -3.86(16)
Cl1 B1 C11 C12 -116.23(11)
C16 C11 C12 C13 0.0(2)
B1 C11 C12 C13 178.61(12)
C16 C11 C12 P1 179.36(10)
B1 C11 C12 P1 -2.08(15)
C1 P1 C12 C13 -174.25(13)
C6 P1 C12 C13 70.99(14)
C2 P1 C12 C13 -59.25(15)
C1 P1 C12 C11 6.50(11)
C6 P1 C12 C11 -108.26(10)
C2 P1 C12 C11 121.50(10)
C11 C12 C13 F13 -179.30(12)
P1 C12 C13 F13 1.5(2)
C11 C12 C13 C14 0.2(2)
P1 C12 C13 C14 -178.94(11)
F13 C13 C14 F14 -0.8(2)
C12 C13 C14 F14 179.63(13)
F13 C13 C14 C15 179.52(13)
C12 C13 C14 C15 0.0(2)
F14 C14 C15 F15 -0.5(2)
C13 C14 C15 F15 179.18(13)
F14 C14 C15 C16 179.87(13)
C13 C14 C15 C16 -0.5(2)
F15 C15 C16 F16 1.2(2)
C14 C15 C16 F16 -179.13(13)
F15 C15 C16 C11 -178.85(13)
C14 C15 C16 C11 0.8(2)
C12 C11 C16 F16 179.35(12)
B1 C11 C16 F16 1.0(2)
C12 C11 C16 C15 -0.6(2)
B1 C11 C16 C15 -178.95(13)
C11 B1 C21 C26 -1.6(2)
C1 B1 C21 C26 121.12(15)
Cl1 B1 C21 C26 -121.11(13)
C11 B1 C21 C22 178.93(12)
C1 B1 C21 C22 -58.36(16)
Cl1 B1 C21 C22 59.41(15)
C26 C21 C22 C23 0.6(2)
B1 C21 C22 C23 -179.84(13)
C21 C22 C23 C24 -0.2(2)
C22 C23 C24 C25 -0.2(2)
C23 C24 C25 C26 0.2(3)
C24 C25 C26 C21 0.3(3)
C22 C21 C26 C25 -0.7(2)
B1 C21 C26 C25 179.85(14)
